data_1569637
loop_
_publ_author_name
'Smirnova, Ekaterina S.'
'Alekseeva, Olga A.'
'Artemov, Vladimir V.'
'Sorokin, Timofei A.'
'Khmelenin, Dmitry N.'
'Sidorova, Ekaterina V.'
'Frolov, Kirill V.'
'Gudim, Irina A.'

_publ_section_title
;
 Crystal Structure of Bismuth-Containing Samarium Iron--Aluminium Borates
 Sm1&#x2212;xBixFe3&#x2212;yAly(BO3)4 (x = 0.05--0.07, y = 0--0.28) in the
 Temperature Range of 25--500 K
;
_journal_issue 7
_journal_name_full Crystals
_journal_page_first 1128
_journal_paper_doi 10.3390/cryst13071128
_journal_volume 13
_journal_year 2023
_chemical_formula_sum 'Al0.28 B4 Bi0.07 Fe2.72 O12 Sm0.93'
_chemical_formula_weight 549.2
_space_group_IT_number 155
_space_group_name_Hall 'R 3 2"'
_space_group_name_H-M_alt 'R 3 2 :H'
_symmetry_cell_setting trigonal
_symmetry_Int_Tables_number 155
_symmetry_space_group_name_Hall 'R 3 2"'
_symmetry_space_group_name_H-M 'R 3 2 :H'
_cell_angle_alpha 90
_cell_angle_beta 90
_cell_angle_gamma 120
_cell_formula_units_Z 3
_cell_length_a 9.54440(10)
_cell_length_b 9.54440(10)
_cell_length_c 7.56010(10)
_cell_measurement_reflns_used 38620
_cell_measurement_temperature 79.9(2)
_cell_measurement_theta_max 74.64
_cell_measurement_theta_min 3.63
_cell_volume 596.424(12)
_computing_cell_refinement 'CrysAlisPro 1.171.42.63a (Rigaku OD, 2022)'
_computing_data_collection 'CrysAlisPro 1.171.42.63a (Rigaku OD, 2022)'
_computing_data_reduction 'CrysAlisPro 1.171.42.63a (Rigaku OD, 2022)'
_diffrn_ambient_temperature 79.9
_diffrn_detector 'Hybrid Pixel Array Detector'
_diffrn_detector_area_resol_mean 10.0000
_diffrn_measured_fraction_theta_full 1
_diffrn_measured_fraction_theta_max 1
_diffrn_measurement_device 'four-circle diffractometer'
_diffrn_measurement_device_type 'XtaLAB Synergy R, DW system, HyPix-Arc 150'
_diffrn_measurement_method '\w scans'
_diffrn_radiation_monochromator mirror
_diffrn_radiation_probe x-ray
_diffrn_radiation_source 'X-ray tube'
_diffrn_radiation_type 'Mo K\a'
_diffrn_radiation_wavelength 0.71073
_diffrn_reflns_av_R_equivalents 0.0762
_diffrn_reflns_av_unetI/netI 0.0238
_diffrn_reflns_limit_h_max 25
_diffrn_reflns_limit_h_min -25
_diffrn_reflns_limit_k_max 25
_diffrn_reflns_limit_k_min -25
_diffrn_reflns_limit_l_max 20
_diffrn_reflns_limit_l_min -20
_diffrn_reflns_number 74222
_diffrn_reflns_theta_full 75.6
_diffrn_reflns_theta_max 75.6
_diffrn_reflns_theta_min 3.65
_diffrn_source 'Rotating-anode X-ray tube'
_exptl_absorpt_coefficient_mu 13.295
_exptl_absorpt_correction_T_max 0.632
_exptl_absorpt_correction_T_min 0.331
_exptl_absorpt_correction_type gaussian
_exptl_absorpt_process_details
;
CrysAlisPro 1.171.42.63a (Rigaku Oxford Diffraction, 2022)
Numerical absorption correction based on gaussian integration over
a multifaceted crystal model
Empirical absorption correction using spherical harmonics,
implemented in SCALE3 ABSPACK scaling algorithm.
;
_exptl_crystal_colour light-green
_exptl_crystal_density_diffrn 4.5868
_exptl_crystal_description irregular
_exptl_crystal_F_000 761
_exptl_crystal_size_max 0.14
_exptl_crystal_size_mid 0.09
_exptl_crystal_size_min 0.072
_refine_diff_density_max 1.06
_refine_diff_density_min -1.53
_refine_ls_abs_structure_details '  1285 of Friedel pairs used in the refinement'
_refine_ls_abs_structure_Flack 0.030(5)
_refine_ls_extinction_coef 670(30)
_refine_ls_extinction_method 'B-C type 1 Lorentzian isotropic (Becker & Coppens, 1974)'
_refine_ls_goodness_of_fit_gt 1.02
_refine_ls_goodness_of_fit_ref 1.02
_refine_ls_number_constraints 7
_refine_ls_number_parameters 36
_refine_ls_number_reflns 2823
_refine_ls_number_restraints 0
_refine_ls_R_factor_all 0.0155
_refine_ls_R_factor_gt 0.0154
_refine_ls_shift/su_max 0.0472
_refine_ls_shift/su_mean 0.0074
_refine_ls_structure_factor_coef Fsqd
_refine_ls_weighting_details w=1/(\s^2^(I)+0.000256I^2^)
_refine_ls_weighting_scheme sigma
_refine_ls_wR_factor_gt 0.0339
_refine_ls_wR_factor_ref 0.0340
_reflns_number_gt 2820
_reflns_number_total 2823
_reflns_threshold_expression I>3\s(I)
_cod_data_source_file S13-SmFeAlB-80K.cif
_cod_data_source_block Al20-80K
_cod_depositor_comments
;
The following automatic conversions were performed:

data item '_diffrn_radiation_probe' value 'X-ray' was changed to
'x-ray' in accordance with the
/home/data/users/saulius/crontab/automatic-downloads/current/MDPI/lib/dictionaries/cif_core.dic
dictionary named 'cif_core.dic' version 2.4.2 last updated on
2011-04-26.

Automatic conversion script
Id: cif_fix_values 8170 2020-07-09 18:12:32Z antanas 
;
_cod_original_sg_symbol_H-M 'R 3 2'
_cod_database_code 1569637

loop_
_space_group_symop_id
_space_group_symop_operation_xyz
1 x,y,z
2 -y,x-y,z
3 -x+y,-x,z
4 y,x,-z
5 x-y,-y,-z
6 -x,-x+y,-z
7 x+2/3,y+1/3,z+1/3
8 -y+2/3,x-y+1/3,z+1/3
9 -x+y+2/3,-x+1/3,z+1/3
10 y+2/3,x+1/3,-z+1/3
11 x-y+2/3,-y+1/3,-z+1/3
12 -x+2/3,-x+y+1/3,-z+1/3
13 x+1/3,y+2/3,z+2/3
14 -y+1/3,x-y+2/3,z+2/3
15 -x+y+1/3,-x+2/3,z+2/3
16 y+1/3,x+2/3,-z+2/3
17 x-y+1/3,-y+2/3,-z+2/3
18 -x+1/3,-x+y+2/3,-z+2/3

loop_
_atom_site_label
_atom_site_type_symbol
_atom_site_fract_x
_atom_site_fract_y
_atom_site_fract_z
_atom_site_adp_type
_atom_site_U_iso_or_equiv
_atom_site_site_symmetry_multiplicity
_atom_site_occupancy
_atom_site_calc_flag
_atom_site_refinement_flags
_atom_site_disorder_assembly
_atom_site_disorder_group
Sm1 Sm 0 0 0 Uani 0.003625(11) 3 0.93 d . . .
Bi1 Bi 0 0 0 Uani 0.003625(11) 3 0.07 d . . .
Fe1 Fe 0.782615(17) 0.666667 0.666667 Uani 0.00289(3) 9 0.9067 d . . .
Al1 Al 0.782615(17) 0.666667 0.666667 Uani 0.00289(3) 9 0.0933 d . . .
O1 O 0.85534(8) 0.85534(8) 0.5 Uani 0.00465(12) 9 1 d . . .
O2 O 0.59089(10) 0.59089(10) 0.5 Uani 0.00700(15) 9 1 d . . .
O3 O 0.97371(7) 0.78633(7) 0.81569(8) Uani 0.00501(11) 18 1 d . . .
B1 B 0 0 0.5 Uani 0.0040(2) 3 1 d . . .
B2 B 0.44681(12) 0.44681(12) 0.5 Uani 0.0046(2) 9 1 d . . .

loop_
_atom_site_aniso_label
_atom_site_aniso_type_symbol
_atom_site_aniso_U_11
_atom_site_aniso_U_22
_atom_site_aniso_U_33
_atom_site_aniso_U_12
_atom_site_aniso_U_13
_atom_site_aniso_U_23
Sm1 Sm 0.003889(14) 0.003889(14) 0.003097(18) 0.001945(7) 0 0
Bi1 Bi 0.003889(14) 0.003889(14) 0.003097(18) 0.001945(7) 0 0
Fe1 Fe 0.00281(3) 0.00277(4) 0.00307(4) 0.001385(17) -0.000041(12) -0.00008(2)
Al1 Al 0.00281(3) 0.00277(4) 0.00307(4) 0.001385(17) -0.000041(12) -0.00008(2)
O1 O 0.00370(12) 0.00370(12) 0.00563(18) 0.00115(15) -0.00027(8) 0.00027(8)
O2 O 0.00474(14) 0.00474(14) 0.0090(2) 0.00047(18) -0.00193(11) 0.00193(11)
O3 O 0.00438(13) 0.00610(14) 0.00521(13) 0.00311(12) -0.00042(10) -0.00055(11)
B1 B 0.0036(2) 0.0036(2) 0.0047(4) 0.00180(12) 0 0
B2 B 0.0042(2) 0.0042(2) 0.0052(2) 0.0021(3) 0.00011(14) -0.00011(14)

loop_
_atom_type_symbol
_atom_type_scat_dispersion_real
_atom_type_scat_dispersion_imag
_atom_type_scat_source
Al 0.0645 0.0514 'International Tables Vol C tables 4.2.6.8 and 6.1.1.1'
B 0.0013 0.0007 'International Tables Vol C tables 4.2.6.8 and 6.1.1.1'
Bi -4.1077 10.2566 'International Tables Vol C tables 4.2.6.8 and 6.1.1.1'
Fe 0.3463 0.8444 'International Tables Vol C tables 4.2.6.8 and 6.1.1.1'
O 0.0106 0.0060 'International Tables Vol C tables 4.2.6.8 and 6.1.1.1'
Sm -0.1638 3.4418 'International Tables Vol C tables 4.2.6.8 and 6.1.1.1'

loop_
_exptl_crystal_face_index_h
_exptl_crystal_face_index_k
_exptl_crystal_face_index_l
_exptl_crystal_face_perp_dist
? ? ? ?

loop_
_geom_angle_atom_site_label_1
_geom_angle_atom_site_label_2
_geom_angle_atom_site_label_3
_geom_angle_site_symmetry_1
_geom_angle_site_symmetry_2
_geom_angle_site_symmetry_3
_geom_angle
_geom_angle_publ_flag
Bi1 Sm1 O3 . . 1_444 0 ?
Bi1 Sm1 O3 . . 2_654 0 ?
Bi1 Sm1 O3 . . 3_564 0 ?
Bi1 Sm1 O3 . . 4_446 0 ?
Bi1 Sm1 O3 . . 5_566 0 ?
Bi1 Sm1 O3 . . 6_656 0 ?
O3 Sm1 O3 1_444 . 2_654 89.12(2) ?
O3 Sm1 O3 1_444 . 3_564 89.12(2) ?
O3 Sm1 O3 1_444 . 4_446 122.409(18) ?
O3 Sm1 O3 1_444 . 5_566 142.26(3) ?
O3 Sm1 O3 1_444 . 6_656 72.77(2) ?
O3 Sm1 O3 2_654 . 3_564 89.12(2) ?
O3 Sm1 O3 2_654 . 4_446 142.26(3) ?
O3 Sm1 O3 2_654 . 5_566 72.77(2) ?
O3 Sm1 O3 2_654 . 6_656 122.41(3) ?
O3 Sm1 O3 3_564 . 4_446 72.77(2) ?
O3 Sm1 O3 3_564 . 5_566 122.41(3) ?
O3 Sm1 O3 3_564 . 6_656 142.265(18) ?
O3 Sm1 O3 4_446 . 5_566 89.12(2) ?
O3 Sm1 O3 4_446 . 6_656 89.12(2) ?
O3 Sm1 O3 5_566 . 6_656 89.12(2) ?
Sm1 Bi1 O3 . . 1_444 0 ?
Sm1 Bi1 O3 . . 2_654 0 ?
Sm1 Bi1 O3 . . 3_564 0 ?
Sm1 Bi1 O3 . . 4_446 0 ?
Sm1 Bi1 O3 . . 5_566 0 ?
Sm1 Bi1 O3 . . 6_656 0 ?
O3 Bi1 O3 1_444 . 2_654 89.12(2) ?
O3 Bi1 O3 1_444 . 3_564 89.12(2) ?
O3 Bi1 O3 1_444 . 4_446 122.409(18) ?
O3 Bi1 O3 1_444 . 5_566 142.26(3) ?
O3 Bi1 O3 1_444 . 6_656 72.77(2) ?
O3 Bi1 O3 2_654 . 3_564 89.12(2) ?
O3 Bi1 O3 2_654 . 4_446 142.26(3) ?
O3 Bi1 O3 2_654 . 5_566 72.77(2) ?
O3 Bi1 O3 2_654 . 6_656 122.41(3) ?
O3 Bi1 O3 3_564 . 4_446 72.77(2) ?
O3 Bi1 O3 3_564 . 5_566 122.41(3) ?
O3 Bi1 O3 3_564 . 6_656 142.265(18) ?
O3 Bi1 O3 4_446 . 5_566 89.12(2) ?
O3 Bi1 O3 4_446 . 6_656 89.12(2) ?
O3 Bi1 O3 5_566 . 6_656 89.12(2) ?
Al1 Fe1 O1 . . . 0 ?
Al1 Fe1 O1 . . 9_565 0 ?
Al1 Fe1 O2 . . . 0 ?
Al1 Fe1 O2 . . 9_565 0 ?
Al1 Fe1 O3 . . . 0 ?
Al1 Fe1 O3 . . 11_566 0 ?
O1 Fe1 O1 . . 9_565 168.25(4) ?
O1 Fe1 O2 . . . 77.12(3) ?
O1 Fe1 O2 . . 9_565 94.31(3) ?
O1 Fe1 O3 . . . 91.97(2) ?
O1 Fe1 O3 . . 11_566 95.56(3) ?
O1 Fe1 O2 9_565 . . 94.31(3) ?
O1 Fe1 O2 9_565 . 9_565 77.12(4) ?
O1 Fe1 O3 9_565 . . 95.56(3) ?
O1 Fe1 O3 9_565 . 11_566 91.97(3) ?
O2 Fe1 O2 . . 9_565 87.56(4) ?
O2 Fe1 O3 . . . 167.47(4) ?
O2 Fe1 O3 . . 11_566 87.12(4) ?
O2 Fe1 O3 9_565 . . 87.12(3) ?
O2 Fe1 O3 9_565 . 11_566 167.47(3) ?
O3 Fe1 O3 . . 11_566 100.23(3) ?
Fe1 O1 Fe1 . . 14_654 103.53(3) ?
Fe1 O1 B1 . . 1_665 128.24(4) ?
Fe1 O1 B1 14_654 . 1_665 128.24(4) ?
Fe1 O2 Fe1 . . 14_654 102.24(3) ?
Fe1 O2 B2 . . . 128.88(6) ?
Fe1 O2 B2 14_654 . . 128.88(6) ?
Sm1 O3 Bi1 1_666 . 1_666 0.0(5) ?
Sm1 O3 Fe1 1_666 . . 120.44(4) ?
Sm1 O3 B2 1_666 . 7_555 107.00(4) ?
Bi1 O3 Fe1 1_666 . . 120.44(4) ?
Bi1 O3 B2 1_666 . 7_555 107.00(4) ?
Fe1 O3 B2 . . 7_555 132.45(6) ?
O1 B1 O1 1_445 . 2_655 120.00(6) ?
O1 B1 O1 1_445 . 3_565 120.00(6) ?
O1 B1 O1 2_655 . 3_565 120.00(6) ?
O2 B2 O3 . . 13_444 117.71(11) ?
O2 B2 O3 . . 10_446 117.71(11) ?
O3 B2 O3 13_444 . 10_446 124.58(7) ?

loop_
_geom_bond_atom_site_label_1
_geom_bond_atom_site_label_2
_geom_bond_site_symmetry_1
_geom_bond_site_symmetry_2
_geom_bond_distance
_geom_bond_publ_flag
Sm1 Bi1 . . 0 ?
Sm1 O3 . 1_444 2.3774(7) ?
Sm1 O3 . 2_654 2.3774(6) ?
Sm1 O3 . 3_564 2.3774(9) ?
Sm1 O3 . 4_446 2.3774(7) ?
Sm1 O3 . 5_566 2.3774(6) ?
Sm1 O3 . 6_656 2.3774(9) ?
Bi1 O3 . 1_444 2.3774(7) ?
Bi1 O3 . 2_654 2.3774(6) ?
Bi1 O3 . 3_564 2.3774(9) ?
Bi1 O3 . 4_446 2.3774(7) ?
Bi1 O3 . 5_566 2.3774(6) ?
Bi1 O3 . 6_656 2.3774(9) ?
Fe1 Al1 . . 0 ?
Fe1 O1 . . 2.0155(6) ?
Fe1 O1 . 9_565 2.0155(5) ?
Fe1 O2 . . 2.0337(7) ?
Fe1 O2 . 9_565 2.0337(12) ?
Fe1 O3 . . 1.9538(6) ?
Fe1 O3 . 11_566 1.9538(9) ?
O1 B1 . 1_665 1.3807(6) ?
O2 B2 . . 1.3751(11) ?
O3 B2 . 7_555 1.3709(15) ?

loop_
_geom_hbond_atom_site_label_D
_geom_hbond_atom_site_label_H
_geom_hbond_atom_site_label_A
_geom_hbond_site_symmetry_D
_geom_hbond_site_symmetry_H
_geom_hbond_site_symmetry_A
_geom_hbond_distance_DH
_geom_hbond_distance_HA
_geom_hbond_distance_DA
_geom_hbond_angle_DHA
_geom_hbond_publ_flag
? ? ? ? ? ? ? ? ? ? ?

loop_
_geom_torsion_atom_site_label_1
_geom_torsion_atom_site_label_2
_geom_torsion_atom_site_label_3
_geom_torsion_atom_site_label_4
_geom_torsion_site_symmetry_1
_geom_torsion_site_symmetry_2
_geom_torsion_site_symmetry_3
_geom_torsion_site_symmetry_4
_geom_torsion
_geom_torsion_publ_flag
? ? ? ? ? ? ? ? ? ?

loop_
_restr_angle_atom_site_label_1
_restr_angle_site_symmetry_1
_restr_angle_atom_site_label_2
_restr_angle_site_symmetry_2
_restr_angle_atom_site_label_3
_restr_angle_site_symmetry_3
_restr_angle_target
_restr_angle_target_weight_param
? ? ? ? ? ? ? ?

loop_
_restr_distance_atom_site_label_1
_restr_distance_site_symmetry_1
_restr_distance_atom_site_label_2
_restr_distance_site_symmetry_2
_restr_distance_target
_restr_distance_target_weight_param
? ? ? ? ? ?

loop_
_restr_equal_angle_atom_site_label_1
_restr_equal_angle_site_symmetry_1
_restr_equal_angle_atom_site_label_2
_restr_equal_angle_site_symmetry_2
_restr_equal_angle_atom_site_label_3
_restr_equal_angle_site_symmetry_3
_restr_equal_angle_class_class_id
_restr_equal_angle_class_target_weight_param
? ? ? ? ? ? ? ?

loop_
_restr_equal_distance_atom_site_label_1
_restr_equal_distance_site_symmetry_1
_restr_equal_distance_atom_site_label_2
_restr_equal_distance_site_symmetry_2
_restr_equal_distance_class_class_id
_restr_equal_distance_class_target_weight_param
? ? ? ? ? ?

loop_
_restr_equal_torsion_atom_site_label_1
_restr_equal_torsion_site_symmetry_1
_restr_equal_torsion_atom_site_label_2
_restr_equal_torsion_site_symmetry_2
_restr_equal_torsion_atom_site_label_3
_restr_equal_torsion_site_symmetry_3
_restr_equal_torsion_atom_site_label_4
_restr_equal_torsion_site_symmetry_4
_restr_equal_torsion_class_class_id
_restr_equal_torsion_class_target_weight_param
? ? ? ? ? ? ? ? ? ?

loop_
_restr_torsion_atom_site_label_1
_restr_torsion_site_symmetry_1
_restr_torsion_atom_site_label_2
_restr_torsion_site_symmetry_2
_restr_torsion_atom_site_label_3
_restr_torsion_site_symmetry_3
_restr_torsion_atom_site_label_4
_restr_torsion_site_symmetry_4
_restr_torsion_angle_target
_restr_torsion_weight_param
? ? ? ? ? ? ? ? ? ?

loop_
_twin_individual_id
_twin_individual_mass_fraction_refined
_twin_individual_twin_matrix_11
_twin_individual_twin_matrix_12
_twin_individual_twin_matrix_13
_twin_individual_twin_matrix_21
_twin_individual_twin_matrix_22
_twin_individual_twin_matrix_23
_twin_individual_twin_matrix_31
_twin_individual_twin_matrix_32
_twin_individual_twin_matrix_33
1 0.970(5) 1 0 0 0 1 0 0 0 1
2 0.030(5) -1 0 0 0 -1 0 0 0 -1

loop_
_jana_atom_site_adp_c_label
_jana_atom_site_adp_c_type_symbol
_jana_atom_site_adp_c_111
_jana_atom_site_adp_c_112
_jana_atom_site_adp_c_113
_jana_atom_site_adp_c_122
_jana_atom_site_adp_c_123
_jana_atom_site_adp_c_133
_jana_atom_site_adp_c_222
_jana_atom_site_adp_c_223
_jana_atom_site_adp_c_233
_jana_atom_site_adp_c_333
? ? ? ? ? ? ? ? ? ? ? ?

loop_
_jana_atom_site_adp_d_label
_jana_atom_site_adp_d_type_symbol
_jana_atom_site_adp_d_1111
_jana_atom_site_adp_d_1112
_jana_atom_site_adp_d_1113
_jana_atom_site_adp_d_1122
_jana_atom_site_adp_d_1123
_jana_atom_site_adp_d_1133
_jana_atom_site_adp_d_1222
_jana_atom_site_adp_d_1223
_jana_atom_site_adp_d_1233
_jana_atom_site_adp_d_1333
_jana_atom_site_adp_d_2222
_jana_atom_site_adp_d_2223
_jana_atom_site_adp_d_2233
_jana_atom_site_adp_d_2333
_jana_atom_site_adp_d_3333
? ? ? ? ? ? ? ? ? ? ? ? ? ? ? ? ?

loop_
_jana_atom_site_adp_e_label
_jana_atom_site_adp_e_type_symbol
_jana_atom_site_adp_e_11111
_jana_atom_site_adp_e_11112
_jana_atom_site_adp_e_11113
_jana_atom_site_adp_e_11122
_jana_atom_site_adp_e_11123
_jana_atom_site_adp_e_11133
_jana_atom_site_adp_e_11222
_jana_atom_site_adp_e_11223
_jana_atom_site_adp_e_11233
_jana_atom_site_adp_e_11333
_jana_atom_site_adp_e_12222
_jana_atom_site_adp_e_12223
_jana_atom_site_adp_e_12233
_jana_atom_site_adp_e_12333
_jana_atom_site_adp_e_13333
_jana_atom_site_adp_e_22222
_jana_atom_site_adp_e_22223
_jana_atom_site_adp_e_22233
_jana_atom_site_adp_e_22333
_jana_atom_site_adp_e_23333
_jana_atom_site_adp_e_33333
? ? ? ? ? ? ? ? ? ? ? ? ? ? ? ? ? ? ? ? ? ? ?

loop_
_jana_atom_site_adp_f_label
_jana_atom_site_adp_f_type_symbol
_jana_atom_site_adp_f_111111
_jana_atom_site_adp_f_111112
_jana_atom_site_adp_f_111113
_jana_atom_site_adp_f_111122
_jana_atom_site_adp_f_111123
_jana_atom_site_adp_f_111133
_jana_atom_site_adp_f_111222
_jana_atom_site_adp_f_111223
_jana_atom_site_adp_f_111233
_jana_atom_site_adp_f_111333
_jana_atom_site_adp_f_112222
_jana_atom_site_adp_f_112223
_jana_atom_site_adp_f_112233
_jana_atom_site_adp_f_112333
_jana_atom_site_adp_f_113333
_jana_atom_site_adp_f_122222
_jana_atom_site_adp_f_122223
_jana_atom_site_adp_f_122233
_jana_atom_site_adp_f_122333
_jana_atom_site_adp_f_123333
_jana_atom_site_adp_f_133333
_jana_atom_site_adp_f_222222
_jana_atom_site_adp_f_222223
_jana_atom_site_adp_f_222233
_jana_atom_site_adp_f_222333
_jana_atom_site_adp_f_223333
_jana_atom_site_adp_f_233333
_jana_atom_site_adp_f_333333
? ? ? ? ? ? ? ? ? ? ? ? ? ? ? ? ? ? ? ? ? ? ? ? ? ? ? ? ? ?
